data_2011368
loop_
_publ_author_name
'Naumov, Pance'
'Anastasova, Frosa'
'Drew, Michael G. B.'
'Ng, Seik Weng'

_publ_section_title
;
 5-Fluoroindoline-2,3-dione
;
_journal_issue 9
_journal_name_full 'Acta Crystallographica Section C'
_journal_page_first e406
_journal_page_last e407
_journal_paper_doi 10.1107/S0108270100010568
_journal_volume 56
_journal_year 2000
_chemical_formula_moiety 'C8 H4 F N O2'
_chemical_formula_sum 'C8 H4 F N O2'
_chemical_formula_weight 165.12
_chemical_name_systematic
;
 5-Fluoro-2,3-indolinedione
;
_space_group_IT_number 14
_symmetry_cell_setting monoclinic
_symmetry_space_group_name_Hall '-P 2ybc'
_symmetry_space_group_name_H-M 'P 1 21/c 1'
_audit_creation_method SHELXL-97
_cell_angle_alpha 90.00
_cell_angle_beta 94.410(10)
_cell_angle_gamma 90.00
_cell_formula_units_Z 4
_cell_length_a 3.789(7)
_cell_length_b 12.200(10)
_cell_length_c 14.99(2)
_cell_measurement_reflns_used 2310
_cell_measurement_temperature 298(2)
_cell_measurement_theta_max 25.97
_cell_measurement_theta_min 2.15
_cell_volume 690.9(17)
_computing_cell_refinement XDS
_computing_data_collection 'XDS (Kabsch, 1988)'
_computing_data_reduction XDS
_computing_publication_material SHELXL97
_computing_structure_refinement 'SHELXL97 (Sheldrick, 1997)'
_computing_structure_solution 'SHELXS97 (Sheldrick, 1997)'
_diffrn_ambient_temperature 298(2)
_diffrn_measured_fraction_theta_full .930
_diffrn_measured_fraction_theta_max .930
_diffrn_measurement_device_type 'MarResearch Image Plate'
_diffrn_measurement_method 'Method: 95 frames at 2\% intervals, counting time 2 min.'
_diffrn_radiation_monochromator graphite
_diffrn_radiation_source 'fine-focus sealed tube'
_diffrn_radiation_type MoK\a
_diffrn_radiation_wavelength .71073
_diffrn_reflns_av_R_equivalents .034
_diffrn_reflns_av_sigmaI/netI .0396
_diffrn_reflns_limit_h_max 4
_diffrn_reflns_limit_h_min 0
_diffrn_reflns_limit_k_max 14
_diffrn_reflns_limit_k_min -15
_diffrn_reflns_limit_l_max 18
_diffrn_reflns_limit_l_min -18
_diffrn_reflns_number 2310
_diffrn_reflns_theta_full 25.97
_diffrn_reflns_theta_max 25.97
_diffrn_reflns_theta_min 2.15
_diffrn_standards_decay_% 0
_exptl_absorpt_coefficient_mu .134
_exptl_absorpt_correction_type none
_exptl_crystal_colour Brown
_exptl_crystal_density_diffrn 1.587
_exptl_crystal_density_method 'not measured'
_exptl_crystal_description Parallelepiped
_exptl_crystal_F_000 336
_exptl_crystal_size_max .30
_exptl_crystal_size_mid .25
_exptl_crystal_size_min .25
_refine_diff_density_max .20
_refine_diff_density_min -.19
_refine_ls_extinction_coef .040(10)
_refine_ls_extinction_method SHELXL97
_refine_ls_goodness_of_fit_ref 1.074
_refine_ls_hydrogen_treatment constr
_refine_ls_matrix_type full
_refine_ls_number_parameters 110
_refine_ls_number_reflns 1265
_refine_ls_number_restraints 0
_refine_ls_restrained_S_all 1.074
_refine_ls_R_factor_all .088
_refine_ls_R_factor_gt .053
_refine_ls_shift/su_max <0.001
_refine_ls_shift/su_mean .000
_refine_ls_structure_factor_coef Fsqd
_refine_ls_weighting_details 'calc w = 1/[\s^2^(Fo^2^)+(0.0891P)^2^+0.1412P] where P = (Fo^2^+2Fc^2^)/3'
_refine_ls_weighting_scheme calc
_refine_ls_wR_factor_ref .166
_reflns_number_gt 851
_reflns_number_total 1265
_reflns_threshold_expression I>2\s(I)
_cod_data_source_file qd0008.cif
_cod_data_source_block I
_cod_depositor_comments
;
The following automatic conversions were performed:
'_symmetry_cell_setting' value 'Monoclinic' changed to 'monoclinic'
according to '/home/saulius/struct/CIF-dictionaries/cif_core.dic'
dictionary named 'cif_core.dic' version 2.4.1 from 2010-06-29.

Automatic conversion script
Id: cif_fix_enum 1527 2010-12-29 10:47:43Z saulius 

The following automatic conversions were performed:

'_symmetry_cell_setting' value 'Monoclinic' changed to 'monoclinic'
according to /home/saulius/struct/CIF-dictionaries/cif_core.dic
dictionary named 'cif_core.dic' version 2.4.1 from 2010-06-29.

Automatic conversion script
Id: cif_fix_values 1715 2011-07-08 13:25:40Z adriana 
;
_cod_original_cell_volume 691(2)
_cod_original_sg_symbol_H-M 'P 21/c'
_cod_database_code 2011368

loop_
_symmetry_equiv_pos_as_xyz
'x, y, z'
'-x, y+1/2, -z+1/2'
'-x, -y, -z'
'x, -y-1/2, z-1/2'

loop_
_atom_site_label
_atom_site_fract_x
_atom_site_fract_y
_atom_site_fract_z
_atom_site_U_iso_or_equiv
_atom_site_adp_type
_atom_site_calc_flag
_atom_site_refinement_flags
_atom_site_occupancy
_atom_site_disorder_assembly
_atom_site_disorder_group
_atom_site_type_symbol
F1 .3855(6) 1.0281(2) .26140(10) .0844(7) Uani d . 1 . . F
O1 .9244(6) .8277(2) .57240(10) .0685(7) Uani d . 1 . . O
O2 .7484(6) .5926(2) .57590(10) .0708(7) Uani d . 1 . . O
N1 .4707(6) .6339(2) .43710(10) .0537(7) Uani d . 1 . . N
C1 .4261(7) .7294(2) .3836(2) .0443(7) Uani d . 1 . . C
C2 .2582(7) .7380(2) .2989(2) .0511(7) Uani d . 1 . . C
C3 .2485(7) .8403(3) .2589(2) .0541(7) Uani d . 1 . . C
C4 .4036(8) .9289(2) .3041(2) .0549(8) Uani d . 1 . . C
C5 .5729(7) .9227(2) .3879(2) .0524(7) Uani d . 1 . . C
C6 .5829(6) .8200(2) .4278(2) .0431(7) Uani d . 1 . . C
C7 .7472(7) .7809(2) .5134(2) .0477(7) Uani d . 1 . . C
C8 .6606(8) .6565(2) .5154(2) .0530(7) Uani d . 1 . . C
H1 .3885 .5703 .4220 .064 Uiso calc R 1 . . H
H2 .1552 .6773 .2698 .061 Uiso calc R 1 . . H
H3 .1381 .8495 .2018 .065 Uiso calc R 1 . . H
H5 .6753 .9838 .4165 .063 Uiso calc R 1 . . H

loop_
_atom_site_aniso_label
_atom_site_aniso_U_11
_atom_site_aniso_U_22
_atom_site_aniso_U_33
_atom_site_aniso_U_12
_atom_site_aniso_U_13
_atom_site_aniso_U_23
F1 .115(2) .0610(10) .0760(10) -.0010(10) -.0020(10) .0240(10)
O1 .084(2) .0690(10) .0500(10) -.0150(10) -.0150(10) -.0090(10)
O2 .099(2) .0610(10) .0480(10) -.0120(10) -.0210(10) .0100(10)
N1 .072(2) .0430(10) .0440(10) -.0080(10) -.0110(10) .0010(10)
C1 .050(2) .045(2) .0380(10) -.0040(10) .0030(10) -.0020(10)
C2 .056(2) .054(2) .042(2) -.0010(10) -.0030(10) -.0070(10)
C3 .058(2) .066(2) .0370(10) .0060(10) .0000(10) .0020(10)
C4 .067(2) .048(2) .051(2) .0070(10) .0090(10) .0120(10)
C5 .060(2) .048(2) .050(2) -.0030(10) .0090(10) -.0020(10)
C6 .0470(10) .0430(10) .0390(10) -.0030(10) .0030(10) -.0030(10)
C7 .052(2) .051(2) .0400(10) -.0040(10) -.0010(10) -.0050(10)
C8 .062(2) .057(2) .0390(10) -.0070(10) -.0050(10) .0020(10)

loop_
_atom_type_symbol
_atom_type_description
_atom_type_scat_dispersion_real
_atom_type_scat_dispersion_imag
_atom_type_scat_source
C C .0033 .0016 'International Tables Vol C Tables 4.2.6.8 and 6.1.1.4'
H H .0000 .0000 'International Tables Vol C Tables 4.2.6.8 and 6.1.1.4'
N N .0061 .0033 'International Tables Vol C Tables 4.2.6.8 and 6.1.1.4'
O O .0106 .0060 'International Tables Vol C Tables 4.2.6.8 and 6.1.1.4'
F F .0171 .0103 'International Tables Vol C Tables 4.2.6.8 and 6.1.1.4'

loop_
_geom_angle_atom_site_label_1
_geom_angle_atom_site_label_2
_geom_angle_atom_site_label_3
_geom_angle
C8 N1 C1 110.8(2)
C2 C1 C6 121.7(3)
C2 C1 N1 127.6(2)
C6 C1 N1 110.7(2)
C1 C2 C3 117.5(3)
C2 C3 C4 119.8(3)
C5 C4 F1 118.8(3)
C5 C4 C3 124.0(3)
F1 C4 C3 117.3(3)
C4 C5 C6 116.2(3)
C5 C6 C1 120.9(2)
C5 C6 C7 131.9(2)
C1 C6 C7 107.1(2)
O1 C7 C6 131.4(3)
O1 C7 C8 123.6(2)
C6 C7 C8 105.0(2)
O2 C8 N1 127.5(3)
O2 C8 C7 126.2(2)
N1 C8 C7 106.3(2)
C8 N1 H1 124.6
C1 C2 H2 121.2
C3 C2 H2 121.2
C4 C3 H3 120.1
C2 C3 H3 120.1
C4 C5 H5 121.9
C6 C5 H5 121.9

loop_
_geom_bond_atom_site_label_1
_geom_bond_atom_site_label_2
_geom_bond_site_symmetry_2
_geom_bond_distance
_geom_bond_publ_flag
F1 C4 . 1.368(3) ?
O1 C7 . 1.211(3) ?
O2 C8 . 1.222(3) ?
N1 C1 . 1.417(3) ?
N1 C8 . 1.356(4) ?
C1 C2 . 1.378(4) ?
C1 C6 . 1.398(4) ?
C2 C3 . 1.385(4) ?
C3 C4 . 1.382(4) ?
C4 C5 . 1.368(4) ?
C5 C6 . 1.388(4) ?
C6 C7 . 1.463(4) ?
C7 C8 . 1.554(4) ?
N1 H1 . .8600 ?
C2 H2 . .9300 ?
C3 H3 . .9300 ?
C5 H5 . .9300 ?

loop_
_geom_hbond_atom_site_label_D
_geom_hbond_atom_site_label_H
_geom_hbond_atom_site_label_A
_geom_hbond_site_symmetry_A
_geom_hbond_distance_DH
_geom_hbond_distance_HA
_geom_hbond_distance_DA
_geom_hbond_angle_DHA
_geom_hbond_publ_flag
N1 H1 O2 3_666 .86 2.06 2.888(4) 162.8 yes

loop_
_cod_related_entry_id
_cod_related_entry_database
_cod_related_entry_code
1 ChemSpider 206493
